data_1518347
loop_
_publ_author_name
'Gra\&sl, C.'
'Bodensteiner, M.'
'Zabel, M.'
'Scheer, M.'

_publ_section_title
;
 Synthesis of arsenic-rich Asnligand complexes from yellow arsenic
;
_journal_issue 2
_journal_name_full 'Chem. Sci.'
_journal_page_first 1379
_journal_paper_doi 10.1039/C4SC03543G
_journal_volume 6
_journal_year 2015
_chemical_compound_source 'see text'
_chemical_formula_moiety 'C8 H4 O8 P2 W2'
_chemical_formula_structural 'C8 H4 O8 P2 W2'
_chemical_formula_sum 'C8 H4 O8 P2 W2'
_chemical_formula_weight 657.73
_chemical_name_systematic ?
_space_group_IT_number 64
_symmetry_cell_setting orthorhombic
_symmetry_Int_Tables_number 64
_symmetry_space_group_name_Hall '-C 2ac 2'
_symmetry_space_group_name_H-M 'C m c a'
_atom_sites_solution_hydrogens geom
_atom_sites_solution_primary direct
_atom_sites_solution_secondary difmap
_audit_update_record
;
2014-10-13 deposited with the CCDC.
2014-11-28 downloaded from the CCDC.
;
_cell_angle_alpha 90
_cell_angle_beta 90
_cell_angle_gamma 90
_cell_formula_units_Z 4
_cell_length_a 12.4977(12)
_cell_length_b 12.0462(14)
_cell_length_c 10.1185(9)
_cell_measurement_reflns_used 8000
_cell_measurement_temperature 123(1)
_cell_measurement_theta_max 27.84
_cell_measurement_theta_min 3.09
_cell_volume 1523.3(3)
_computing_cell_refinement 'STOE (1998)'
_computing_data_collection 'STOE (1998)'
_computing_data_reduction 'STOE (1998)'
_computing_molecular_graphics 'PLATON (Spek, 1990)'
_computing_publication_material 'PLATON (Spek, 2003)'
_computing_structure_refinement 'SHELXL-97 (Sheldrick, 1997)'
_computing_structure_solution 'SIR-97 (Altomare, 1993)'
_diffrn_ambient_temperature 123(1)
_diffrn_measured_fraction_theta_full 0.997
_diffrn_measured_fraction_theta_max 0.997
_diffrn_measurement_device_type 'STOE-IPDS diffractometer'
_diffrn_measurement_method rotation
_diffrn_radiation_monochromator graphite
_diffrn_radiation_source 'fine-focus sealed tube'
_diffrn_radiation_type 'Mo K\a'
_diffrn_radiation_wavelength 0.71073
_diffrn_reflns_av_R_equivalents 0.0479
_diffrn_reflns_av_sigmaI/netI 0.0185
_diffrn_reflns_limit_h_max 16
_diffrn_reflns_limit_h_min -16
_diffrn_reflns_limit_k_max 15
_diffrn_reflns_limit_k_min -15
_diffrn_reflns_limit_l_max 13
_diffrn_reflns_limit_l_min -13
_diffrn_reflns_number 9212
_diffrn_reflns_reduction_process
;
;
_diffrn_reflns_theta_full 27.84
_diffrn_reflns_theta_max 27.84
_diffrn_reflns_theta_min 3.09
_diffrn_standards_decay_% 0
_diffrn_standards_interval_count 0
_diffrn_standards_interval_time 0
_diffrn_standards_number 0
_exptl_absorpt_coefficient_mu 15.328
_exptl_absorpt_correction_T_max 0.1892
_exptl_absorpt_correction_T_min 0.0843
_exptl_absorpt_correction_type analytical
_exptl_absorpt_process_details 'analytical from crystal shape (X-SHAPE, X-RED. STOE, 1996)'
_exptl_crystal_colour red
_exptl_crystal_density_diffrn 2.868
_exptl_crystal_density_method 'Not Measured'
_exptl_crystal_description prism
_exptl_crystal_F_000 1176
_exptl_crystal_size_max 0.25
_exptl_crystal_size_mid 0.20
_exptl_crystal_size_min 0.12
_refine_diff_density_max 1.317
_refine_diff_density_min -0.640
_refine_diff_density_rms 0.164
_refine_ls_extinction_method none
_refine_ls_goodness_of_fit_ref 1.104
_refine_ls_hydrogen_treatment mixed
_refine_ls_matrix_type full
_refine_ls_number_parameters 52
_refine_ls_number_reflns 952
_refine_ls_number_restraints 0
_refine_ls_restrained_S_all 1.104
_refine_ls_R_factor_all 0.0275
_refine_ls_R_factor_gt 0.0229
_refine_ls_shift/su_max 0.000
_refine_ls_shift/su_mean 0.000
_refine_ls_structure_factor_coef Fsqd
_refine_ls_weighting_details 'calc w=1/[\s^2^(Fo^2^)+(0.0266P)^2^+7.0322P] where P=(Fo^2^+2Fc^2^)/3'
_refine_ls_weighting_scheme calc
_refine_ls_wR_factor_gt 0.0541
_refine_ls_wR_factor_ref 0.0558
_reflns_number_gt 789
_reflns_number_total 952
_reflns_threshold_expression I>2\s(I)
_cod_data_source_file c4sc03543g2.cif
_cod_data_source_block f094
_cod_depositor_comments
;
The following automatic conversions were performed:

'_symmetry_cell_setting' value 'Orthorhombic' changed to
'orthorhombic' according to
/usr/data/users/saulius/crontab/automatic-downloads/rss-feeds/RSC/lib/dictionaries/cif_core.dic
dictionary named 'cif_core.dic' version 2.4.2 from 2011-04-26.

Automatic conversion script
Id: cif_fix_values 2935 2014-11-11 08:27:57Z andrius 

 Adding full bibliography for 1518346--1518500.cif.
;
_cod_original_sg_symbol_Hall '-C 2bc 2'
_cod_database_code 1518347

loop_
_symmetry_equiv_pos_site_id
_symmetry_equiv_pos_as_xyz
1 x,y,z
2 -x,1/2-y,1/2+z
3 x,-y,-z
4 -x,1/2+y,1/2-z
5 -x,-y,-z
6 x,1/2+y,1/2-z
7 -x,y,z
8 x,1/2-y,1/2+z
9 1/2+x,1/2+y,z
10 1/2-x,-y,1/2+z
11 1/2+x,1/2-y,-z
12 1/2-x,y,1/2-z
13 1/2-x,1/2-y,-z
14 1/2+x,y,1/2-z
15 1/2-x,1/2+y,z
16 1/2+x,-y,1/2+z

loop_
_atom_site_aniso_label
_atom_site_aniso_U_11
_atom_site_aniso_U_22
_atom_site_aniso_U_33
_atom_site_aniso_U_23
_atom_site_aniso_U_13
_atom_site_aniso_U_12
W1 0.0141(1) 0.0176(1) 0.0228(2) 0.0011(1) 0.0000 0.0000
P1 0.0215(6) 0.0178(6) 0.0288(7) -0.0039(6) 0.0000 0.0000
O1 0.042(2) 0.061(3) 0.056(3) 0.010(2) 0.001(2) 0.009(2)
O2 0.0280(18) 0.044(2) 0.036(2) 0.0151(17) 0.0042(13) 0.0066(13)
C1 0.044(2) 0.0191(18) 0.0151(19) 0.0029(16) -0.002(2) -0.0001(18)
C2 0.0134(19) 0.026(2) 0.034(2) 0.0039(19) 0.0014(15) 0.0027(14)

loop_
_atom_site_label
_atom_site_type_symbol
_atom_site_thermal_displace_type
_atom_site_fract_x
_atom_site_fract_y
_atom_site_fract_z
_atom_site_occupancy
_atom_site_U_iso_or_equiv
W1 W Uani 0.12276(1) 0.50000 0.00000 1.000 0.0182(1)
P1 P Uani 0.00000 0.64233(13) 0.08804(17) 1.000 0.0227(4)
O1 O Uani 0.3103(3) 0.3442(4) -0.0993(5) 1.000 0.0530(16)
O2 O Uani 0.1254(2) 0.6215(3) -0.2799(4) 1.000 0.0360(11)
C1 C Uani 0.2499(5) 0.3974(4) -0.0648(4) 1.000 0.0261(11)
C2 C Uani 0.1229(3) 0.5786(4) -0.1790(5) 1.000 0.0245(11)
H1 H Uiso 0.00000 0.741(7) 0.036(8) 1.000 0.0270
H2 H Uiso 0.00000 0.667(6) 0.219(7) 1.000 0.0270

loop_
_atom_type_symbol
_atom_type_description
_atom_type_scat_dispersion_real
_atom_type_scat_dispersion_imag
_atom_type_scat_source
W W -0.8490 6.8722 'International Tables Vol C Tables 4.2.6.8 and 6.1.1.4'
P P 0.1023 0.0942 'International Tables Vol C Tables 4.2.6.8 and 6.1.1.4'
O O 0.0106 0.0060 'International Tables Vol C Tables 4.2.6.8 and 6.1.1.4'
H H 0.0000 0.0000 'International Tables Vol C Tables 4.2.6.8 and 6.1.1.4'
C C 0.0033 0.0016 'International Tables Vol C Tables 4.2.6.8 and 6.1.1.4'

loop_
_exptl_crystal_face_index_h_
_exptl_crystal_face_index_k
_exptl_crystal_face_index_l
_exptl_crystal_face_perp_dist
0 0 1 0.0573
-1 -1 -1 0.0781
3 1 -2 0.0937
-3 2 0 0.1450
2 -3 2 0.1104
-3 2 -2 0.1013
2 3 0 0.1003
1 -1 -3 0.0925
-1 3 -3 0.0910
-1 -1 1 0.0940
2 -3 -2 0.0911

loop_
_geom_angle_atom_site_label_1
_geom_angle_atom_site_label_2
_geom_angle_atom_site_label_3
_geom_angle
_geom_angle_site_symmetry_1
_geom_angle_site_symmetry_3
_geom_angle_publ_flag
P1 W1 C1 169.81(15) . . yes
P1 W1 C2 89.92(13) . . yes
P1 W1 P1 103.10(3) . 3_565 yes
P1 W1 C1 87.09(15) . 3_565 yes
P1 W1 C2 90.14(13) . 3_565 yes
C1 W1 C2 89.73(17) . . yes
P1 W1 C1 87.09(15) 3_565 . yes
C1 W1 C1 82.7(2) . 3_565 yes
C1 W1 C2 90.19(17) . 3_565 yes
P1 W1 C2 90.14(13) 3_565 . yes
C1 W1 C2 90.19(17) 3_565 . yes
C2 W1 C2 179.90(17) . 3_565 yes
P1 W1 C1 169.81(15) 3_565 3_565 yes
P1 W1 C2 89.92(13) 3_565 3_565 yes
C1 W1 C2 89.73(17) 3_565 3_565 yes
W1 P1 W1 76.90(5) . 5_565 yes
W1 P1 H2 120(2) . . no
H1 P1 H2 101(5) . . no
W1 P1 H1 119(3) . . no
W1 P1 H2 120(2) 5_565 . no
W1 P1 H1 119(3) 5_565 . no
W1 C1 O1 177.3(5) . . yes
W1 C2 O2 178.3(3) . . yes

loop_
_geom_bond_atom_site_label_1
_geom_bond_atom_site_label_2
_geom_bond_distance
_geom_bond_site_symmetry_2
_geom_bond_publ_flag
W1 P1 2.4672(13) . yes
W1 C1 2.117(6) . yes
W1 C2 2.044(5) . yes
W1 P1 2.4672(13) 3_565 yes
W1 C1 2.117(6) 3_565 yes
W1 C2 2.044(5) 3_565 yes
P1 H2 1.36(7) . no
P1 H1 1.30(8) . no
O1 C1 1.050(7) . yes
O2 C2 1.145(6) . yes

loop_
_geom_contact_atom_site_label_1
_geom_contact_atom_site_label_2
_geom_contact_distance
_geom_contact_site_symmetry_2
_geom_contact_publ_flag
P1 C2 3.202(5) . no
P1 O2 3.512(4) 2_565 no
P1 C1 3.168(6) 3_565 no
P1 C2 3.208(5) 3_565 no
P1 C1 3.168(6) 5_565 no
P1 C2 3.208(5) 5_565 no
P1 C2 3.202(5) 7_555 no
P1 O2 3.512(4) 8_565 no
O1 C2 3.404(7) 15_545 no
O2 P1 3.512(4) 2_564 no
O2 O2 3.134(4) 7_555 no
O2 C2 3.307(5) 7_555 no
O2 P1 3.512(4) 8_564 no
O2 C1 3.285(6) 10_564 no
O2 O2 3.173(4) 12_554 no
O2 C2 3.215(5) 12_554 no
C1 C2 2.936(7) . no
C1 P1 3.168(6) 3_565 no
C1 C1 2.798(7) 3_565 no
C1 C2 2.948(7) 3_565 no
C1 P1 3.168(6) 3_565 no
C1 O2 3.285(6) 10_565 no
C2 P1 3.202(5) . no
C2 C1 2.936(7) . no
C2 P1 3.208(5) 3_565 no
C2 C1 2.948(7) 3_565 no
C2 W1 3.688(4) 5_565 no
C2 P1 3.208(5) 3_565 no
C2 W1 3.688(4) 5_565 no
C2 O2 3.307(5) 7_555 no
C2 C2 3.072(5) 7_555 no
C2 O2 3.215(5) 12_554 no
C2 C2 3.487(6) 12_554 no
C2 O1 3.404(7) 15_555 no
